data_4028817
loop_
_publ_author_name
'Xiaoqing Xin'
'Dexuan Xiang'
'Jiming Yang'
'Qian Zhang'
'Fenguo Zhou'
'Dewen Dong'

_publ_section_title
;
 Homogeneous and Stereoselective Copper(II)-Catalyzed Monohydration of
 Methylenemalononitriles to 2-Cyanoacrylamides
;
_journal_name_full 'Journal of Organic Chemistry'
_journal_page_first 11956
_journal_page_last 11961
_journal_paper_doi 10.1021/jo401997v
_journal_volume 78
_journal_year 2013
_chemical_formula_moiety 'C11 H9 Cl N2 O'
_chemical_formula_sum 'C11 H9 Cl N2 O'
_chemical_formula_weight 220.65
_chemical_name_systematic
; 
 ? 
;
_space_group_IT_number 14
_symmetry_cell_setting monoclinic
_symmetry_space_group_name_Hall '-P 2yn'
_symmetry_space_group_name_H-M 'P 1 21/n 1'
_atom_sites_solution_hydrogens geom
_atom_sites_solution_primary direct
_atom_sites_solution_secondary difmap
_audit_creation_method SHELXL-97
_cell_angle_alpha 90.00
_cell_angle_beta 98.57
_cell_angle_gamma 90.00
_cell_formula_units_Z 20
_cell_length_a 18.014
_cell_length_b 11.966
_cell_length_c 25.055
_cell_measurement_reflns_used 1067
_cell_measurement_temperature 273(2)
_cell_measurement_theta_max 21.17
_cell_measurement_theta_min 3.41
_cell_volume 5340.442
_computing_cell_refinement 'Bruker SMART'
_computing_data_collection 'Bruker SMART'
_computing_data_reduction 'Bruker SAINT'
_computing_molecular_graphics 'Bruker SHELXTL'
_computing_publication_material 'Bruker SHELXTL'
_computing_structure_refinement 'SHELXL-97 (Sheldrick, 1997)'
_computing_structure_solution 'SHELXS-97 (Sheldrick, 1990)'
_diffrn_ambient_temperature 273(2)
_diffrn_measured_fraction_theta_full 0.998
_diffrn_measured_fraction_theta_max 0.998
_diffrn_measurement_device_type 'CCD area detector'
_diffrn_measurement_method 'phi and omega scans'
_diffrn_radiation_monochromator graphite
_diffrn_radiation_source 'fine-focus sealed tube'
_diffrn_radiation_type MoK\a
_diffrn_radiation_wavelength 0.71073
_diffrn_reflns_av_R_equivalents 0.1262
_diffrn_reflns_av_sigmaI/netI 0.1408
_diffrn_reflns_limit_h_max 21
_diffrn_reflns_limit_h_min -20
_diffrn_reflns_limit_k_max 14
_diffrn_reflns_limit_k_min -13
_diffrn_reflns_limit_l_max 29
_diffrn_reflns_limit_l_min -29
_diffrn_reflns_number 30830
_diffrn_reflns_theta_full 25.04
_diffrn_reflns_theta_max 25.04
_diffrn_reflns_theta_min 1.50
_exptl_absorpt_coefficient_mu 0.330
_exptl_absorpt_correction_T_max 0.9521
_exptl_absorpt_correction_T_min 0.9369
_exptl_absorpt_correction_type multi-scan
_exptl_crystal_density_meas 0
_exptl_crystal_F_000 2280
_exptl_crystal_size_max 0.20
_exptl_crystal_size_mid 0.18
_exptl_crystal_size_min 0.15
_refine_diff_density_max 0.685
_refine_diff_density_min -0.402
_refine_diff_density_rms 0.110
_refine_ls_extinction_method none
_refine_ls_goodness_of_fit_ref 1.045
_refine_ls_hydrogen_treatment constr
_refine_ls_matrix_type full
_refine_ls_number_parameters 681
_refine_ls_number_reflns 9425
_refine_ls_number_restraints 0
_refine_ls_restrained_S_all 1.045
_refine_ls_R_factor_all 0.2317
_refine_ls_R_factor_gt 0.1139
_refine_ls_shift/su_max 0.000
_refine_ls_shift/su_mean 0.000
_refine_ls_structure_factor_coef Fsqd
_refine_ls_weighting_details 'calc w=1/[\s^2^(Fo^2^)+(0.0998P)^2^+0.0000P] where P=(Fo^2^+2Fc^2^)/3'
_refine_ls_weighting_scheme calc
_refine_ls_wR_factor_gt 0.2258
_refine_ls_wR_factor_ref 0.2881
_reflns_number_gt 3942
_reflns_number_total 9425
_reflns_threshold_expression >2sigma(I)
_cod_data_source_file jo401997v_si_002.cif
_cod_data_source_block xxq
_cod_original_cell_volume 5340.6
_cod_database_code 4028817

loop_
_symmetry_equiv_pos_as_xyz
'x, y, z'
'-x+1/2, y+1/2, -z+1/2'
'-x, -y, -z'
'x-1/2, -y-1/2, z-1/2'

loop_
_atom_site_label
_atom_site_type_symbol
_atom_site_fract_x
_atom_site_fract_y
_atom_site_fract_z
_atom_site_U_iso_or_equiv
_atom_site_adp_type
_atom_site_occupancy
_atom_site_symmetry_multiplicity
_atom_site_calc_flag
_atom_site_refinement_flags
C1 C 0.4637(4) 0.8478(7) 0.9399(3) 0.0299(19) Uani 1 1 d .
C2 C 0.4322(4) 0.9521(6) 0.9442(3) 0.0228(17) Uani 1 1 d .
H2 H 0.4625 1.0153 0.9491 0.027 Uiso 1 1 calc R
C3 C 0.3561(4) 0.9614(6) 0.9412(3) 0.0266(19) Uani 1 1 d .
H3 H 0.3351 1.0314 0.9449 0.032 Uiso 1 1 calc R
C4 C 0.3094(4) 0.8685(6) 0.9328(3) 0.0202(17) Uani 1 1 d .
C5 C 0.3433(4) 0.7634(6) 0.9293(3) 0.0291(19) Uani 1 1 d .
H5 H 0.3133 0.7000 0.9240 0.035 Uiso 1 1 calc R
C6 C 0.4187(4) 0.7528(7) 0.9333(3) 0.037(2) Uani 1 1 d .
H6 H 0.4404 0.6826 0.9317 0.044 Uiso 1 1 calc R
C7 C 0.2276(4) 0.8805(6) 0.9302(3) 0.0244(18) Uani 1 1 d .
C8 C 0.1890(4) 0.7949(6) 0.9614(3) 0.0284(18) Uani 1 1 d .
H8A H 0.1356 0.8004 0.9511 0.043 Uiso 1 1 calc R
H8B H 0.2016 0.8090 0.9994 0.043 Uiso 1 1 calc R
H8C H 0.2053 0.7212 0.9534 0.043 Uiso 1 1 calc R
C9 C 0.1889(4) 0.9629(6) 0.9016(3) 0.0266(18) Uani 1 1 d .
C10 C 0.2234(4) 1.0324(6) 0.8649(3) 0.0220(17) Uani 1 1 d .
C11 C 0.1069(4) 0.9872(6) 0.9020(3) 0.0207(17) Uani 1 1 d .
C12 C 0.4755(4) 0.8474(6) 0.5424(3) 0.032(2) Uani 1 1 d .
C13 C 0.4301(4) 0.7553(6) 0.5287(3) 0.043(2) Uani 1 1 d .
H13 H 0.4518 0.6866 0.5231 0.052 Uiso 1 1 calc R
C14 C 0.3530(4) 0.7645(7) 0.5234(4) 0.049(2) Uani 1 1 d .
H14 H 0.3236 0.7012 0.5151 0.059 Uiso 1 1 calc R
C15 C 0.3181(4) 0.8675(6) 0.5303(3) 0.0251(18) Uani 1 1 d .
C16 C 0.3660(4) 0.9600(6) 0.5434(3) 0.0264(18) Uani 1 1 d .
H16 H 0.3449 1.0291 0.5491 0.032 Uiso 1 1 calc R
C17 C 0.4436(4) 0.9512(6) 0.5481(3) 0.0305(19) Uani 1 1 d .
H17 H 0.4737 1.0142 0.5549 0.037 Uiso 1 1 calc R
C18 C 0.2372(4) 0.8771(6) 0.5285(3) 0.0221(17) Uani 1 1 d .
C19 C 0.2009(4) 0.7880(6) 0.5584(3) 0.0317(19) Uani 1 1 d .
H19A H 0.2156 0.7978 0.5965 0.048 Uiso 1 1 calc R
H19B H 0.2167 0.7157 0.5479 0.048 Uiso 1 1 calc R
H19C H 0.1473 0.7939 0.5498 0.048 Uiso 1 1 calc R
C20 C 0.1972(4) 0.9602(6) 0.5006(3) 0.0256(18) Uani 1 1 d .
C21 C 0.2322(4) 1.0332(6) 0.4648(3) 0.0239(18) Uani 1 1 d .
C22 C 0.1157(4) 0.9802(6) 0.5018(3) 0.0252(18) Uani 1 1 d .
C23 C 0.4669(4) 0.8330(6) 0.3414(3) 0.034(2) Uani 1 1 d .
C24 C 0.4367(4) 0.9382(6) 0.3410(3) 0.032(2) Uani 1 1 d .
H24 H 0.4675 1.0005 0.3414 0.039 Uiso 1 1 calc R
C25 C 0.3604(4) 0.9515(7) 0.3400(3) 0.037(2) Uani 1 1 d .
H25 H 0.3406 1.0232 0.3401 0.045 Uiso 1 1 calc R
C26 C 0.3124(4) 0.8594(6) 0.3387(3) 0.0267(18) Uani 1 1 d .
C27 C 0.3463(5) 0.7524(6) 0.3415(3) 0.036(2) Uani 1 1 d .
H27 H 0.3166 0.6891 0.3424 0.043 Uiso 1 1 calc R
C28 C 0.4226(4) 0.7405(6) 0.3429(4) 0.046(2) Uani 1 1 d .
H28 H 0.4441 0.6697 0.3449 0.055 Uiso 1 1 calc R
C29 C 0.2304(4) 0.8712(6) 0.3377(3) 0.0238(18) Uani 1 1 d .
C30 C 0.1947(4) 0.7949(7) 0.3734(3) 0.039(2) Uani 1 1 d .
H30A H 0.1429 0.8152 0.3723 0.059 Uiso 1 1 calc R
H30B H 0.2203 0.8010 0.4097 0.059 Uiso 1 1 calc R
H30C H 0.1978 0.7193 0.3611 0.059 Uiso 1 1 calc R
C31 C 0.1910(4) 0.9484(6) 0.3043(3) 0.0228(17) Uani 1 1 d .
C32 C 0.2267(4) 1.0070(6) 0.2649(3) 0.0249(18) Uani 1 1 d .
C33 C 0.1099(4) 0.9758(7) 0.3030(3) 0.031(2) Uani 1 1 d .
C34 C 0.9836(4) 0.6770(7) 0.6440(3) 0.035(2) Uani 1 1 d .
C35 C 0.9387(4) 0.6889(6) 0.5960(3) 0.033(2) Uani 1 1 d .
H35 H 0.9597 0.7047 0.5650 0.040 Uiso 1 1 calc R
C36 C 0.8618(4) 0.6777(6) 0.5928(3) 0.0319(19) Uani 1 1 d .
H36 H 0.8312 0.6862 0.5597 0.038 Uiso 1 1 calc R
C37 C 0.8304(4) 0.6545(6) 0.6377(3) 0.0249(18) Uani 1 1 d .
C38 C 0.8769(5) 0.6452(8) 0.6873(3) 0.056(3) Uani 1 1 d .
H38 H 0.8559 0.6321 0.7185 0.067 Uiso 1 1 calc R
C39 C 0.9536(5) 0.6553(9) 0.6905(3) 0.069(3) Uani 1 1 d .
H39 H 0.9846 0.6475 0.7235 0.082 Uiso 1 1 calc R
C40 C 0.7480(4) 0.6443(6) 0.6376(3) 0.0256(18) Uani 1 1 d .
C41 C 0.7145(4) 0.7233(6) 0.6735(3) 0.033(2) Uani 1 1 d .
H41A H 0.6608 0.7171 0.6668 0.049 Uiso 1 1 calc R
H41B H 0.7290 0.7984 0.6662 0.049 Uiso 1 1 calc R
H41C H 0.7323 0.7052 0.7105 0.049 Uiso 1 1 calc R
C42 C 0.7058(4) 0.5693(6) 0.6051(2) 0.0168(16) Uani 1 1 d .
C43 C 0.7405(4) 0.4992(6) 0.5698(3) 0.0254(18) Uani 1 1 d .
C44 C 0.6228(4) 0.5501(6) 0.6046(3) 0.0248(18) Uani 1 1 d .
C45 C 0.9817(5) 0.6635(7) 0.2480(4) 0.041(2) Uani 1 1 d .
C46 C 0.9378(5) 0.6860(7) 0.1998(4) 0.060(3) Uani 1 1 d .
H46 H 0.9591 0.7087 0.1700 0.072 Uiso 1 1 calc R
C47 C 0.8609(5) 0.6741(7) 0.1966(3) 0.043(2) Uani 1 1 d .
H47 H 0.8308 0.6874 0.1637 0.052 Uiso 1 1 calc R
C48 C 0.8266(4) 0.6430(6) 0.2410(3) 0.0243(18) Uani 1 1 d .
C49 C 0.8755(5) 0.6206(10) 0.2860(4) 0.078(4) Uani 1 1 d .
H49 H 0.8562 0.5965 0.3164 0.093 Uiso 1 1 calc R
C50 C 0.9525(5) 0.6313(10) 0.2897(4) 0.074(4) Uani 1 1 d .
H50 H 0.9833 0.6154 0.3220 0.089 Uiso 1 1 calc R
C51 C 0.7448(4) 0.6302(6) 0.2389(3) 0.0233(17) Uani 1 1 d .
C52 C 0.7116(4) 0.7090(7) 0.2756(3) 0.040(2) Uani 1 1 d .
H52A H 0.6583 0.6982 0.2715 0.061 Uiso 1 1 calc R
H52B H 0.7223 0.7846 0.2665 0.061 Uiso 1 1 calc R
H52C H 0.7331 0.6945 0.3124 0.061 Uiso 1 1 calc R
C53 C 0.7033(4) 0.5582(6) 0.2056(3) 0.0257(18) Uani 1 1 d .
C54 C 0.7385(4) 0.4934(6) 0.1685(3) 0.0242(18) Uani 1 1 d .
C55 C 0.6217(4) 0.5349(6) 0.2055(3) 0.0263(18) Uani 1 1 d .
Cl1 Cl 0.56100(12) 0.8357(2) 0.94427(9) 0.0508(7) Uani 1 1 d .
Cl2 Cl 0.57167(11) 0.83424(18) 0.55126(9) 0.0421(6) Uani 1 1 d .
Cl3 Cl 0.56337(12) 0.8189(2) 0.34366(10) 0.0563(7) Uani 1 1 d .
Cl4 Cl 1.08148(12) 0.6849(2) 0.64974(9) 0.0512(7) Uani 1 1 d .
Cl5 Cl 1.07898(12) 0.6746(2) 0.25176(10) 0.0566(7) Uani 1 1 d .
N1 N 0.2478(3) 1.0884(6) 0.8350(3) 0.0349(17) Uani 1 1 d .
N2 N 0.0689(3) 1.0221(5) 0.8553(2) 0.0343(17) Uani 1 1 d .
H2A H 0.0225 1.0408 0.8532 0.041 Uiso 1 1 calc R
H2B H 0.0908 1.0258 0.8271 0.041 Uiso 1 1 calc R
N3 N 0.2540(4) 1.0918(5) 0.4347(2) 0.0363(17) Uani 1 1 d .
N4 N 0.0748(3) 1.0144(5) 0.4561(2) 0.0305(16) Uani 1 1 d .
H4A H 0.0279 1.0292 0.4553 0.037 Uiso 1 1 calc R
H4B H 0.0953 1.0218 0.4274 0.037 Uiso 1 1 calc R
N5 N 0.2494(4) 1.0556(6) 0.2317(3) 0.0369(18) Uani 1 1 d .
N6 N 0.0703(3) 0.9972(6) 0.2558(2) 0.0389(19) Uani 1 1 d .
H6A H 0.0235 1.0142 0.2536 0.047 Uiso 1 1 calc R
H6B H 0.0911 0.9941 0.2271 0.047 Uiso 1 1 calc R
N7 N 0.7635(3) 0.4395(6) 0.5406(3) 0.0360(17) Uani 1 1 d .
N8 N 0.5848(3) 0.5158(5) 0.5582(2) 0.0287(16) Uani 1 1 d .
H8D H 0.5381 0.4986 0.5562 0.034 Uiso 1 1 calc R
H8E H 0.6068 0.5107 0.5301 0.034 Uiso 1 1 calc R
N9 N 0.7627(3) 0.4409(5) 0.1368(2) 0.0327(17) Uani 1 1 d .
N10 N 0.5828(3) 0.5095(5) 0.1584(2) 0.0355(17) Uani 1 1 d .
H10A H 0.5357 0.4942 0.1560 0.043 Uiso 1 1 calc R
H10B H 0.6044 0.5081 0.1300 0.043 Uiso 1 1 calc R
O1 O 0.0785(3) 0.9801(4) 0.94360(19) 0.0284(13) Uani 1 1 d .
O2 O 0.0880(3) 0.9685(4) 0.54411(19) 0.0307(13) Uani 1 1 d .
O3 O 0.0813(3) 0.9794(5) 0.3456(2) 0.0419(16) Uani 1 1 d .
O4 O 0.5942(3) 0.5588(4) 0.64576(18) 0.0266(12) Uani 1 1 d .
O5 O 0.5929(3) 0.5378(5) 0.24705(19) 0.0380(15) Uani 1 1 d .

loop_
_atom_site_aniso_label
_atom_site_aniso_U_11
_atom_site_aniso_U_22
_atom_site_aniso_U_33
_atom_site_aniso_U_23
_atom_site_aniso_U_13
_atom_site_aniso_U_12
C1 0.019(4) 0.033(5) 0.039(5) -0.009(4) 0.007(4) 0.002(4)
C2 0.030(5) 0.017(4) 0.021(4) -0.007(3) 0.006(3) -0.003(3)
C3 0.021(4) 0.014(4) 0.041(5) -0.004(4) -0.008(4) 0.001(3)
C4 0.020(4) 0.014(4) 0.023(4) -0.007(3) -0.006(3) 0.000(3)
C5 0.030(5) 0.013(4) 0.042(5) -0.007(4) -0.001(4) -0.001(3)
C6 0.039(5) 0.027(5) 0.043(5) -0.008(4) -0.001(4) 0.012(4)
C7 0.026(4) 0.020(4) 0.030(5) 0.001(4) 0.012(4) -0.003(3)
C8 0.026(4) 0.023(4) 0.036(5) 0.007(4) 0.003(4) -0.003(3)
C9 0.026(4) 0.027(4) 0.028(5) 0.002(4) 0.011(4) -0.013(3)
C10 0.013(4) 0.021(4) 0.032(5) 0.000(4) 0.004(3) 0.002(3)
C11 0.017(4) 0.021(4) 0.024(4) -0.009(3) 0.001(3) -0.006(3)
C12 0.024(4) 0.024(5) 0.044(5) 0.006(4) -0.004(4) 0.004(3)
C13 0.030(5) 0.016(4) 0.083(7) -0.010(5) 0.002(4) 0.014(4)
C14 0.030(5) 0.032(5) 0.082(7) -0.012(5) 0.000(5) 0.002(4)
C15 0.025(4) 0.015(4) 0.037(5) -0.003(3) 0.010(4) -0.003(3)
C16 0.037(5) 0.009(4) 0.036(5) -0.003(3) 0.014(4) -0.002(3)
C17 0.013(4) 0.024(4) 0.053(5) 0.003(4) -0.002(4) -0.002(3)
C18 0.028(4) 0.013(4) 0.022(4) -0.007(3) -0.005(3) -0.003(3)
C19 0.026(4) 0.027(5) 0.043(5) 0.001(4) 0.008(4) -0.011(3)
C20 0.027(4) 0.019(4) 0.031(5) -0.003(4) 0.005(4) 0.001(3)
C21 0.024(4) 0.030(5) 0.018(4) -0.007(4) 0.005(3) 0.004(3)
C22 0.025(4) 0.022(4) 0.030(5) -0.004(4) 0.006(4) -0.006(3)
C23 0.030(5) 0.026(5) 0.041(5) -0.005(4) -0.016(4) 0.004(4)
C24 0.018(4) 0.025(5) 0.054(6) 0.005(4) 0.007(4) -0.002(3)
C25 0.040(5) 0.026(5) 0.045(5) 0.002(4) 0.004(4) 0.008(4)
C26 0.032(5) 0.013(4) 0.034(5) 0.006(3) 0.000(4) -0.004(3)
C27 0.047(5) 0.012(4) 0.048(5) 0.002(4) 0.008(4) -0.002(4)
C28 0.032(5) 0.020(5) 0.083(7) -0.005(5) -0.001(5) 0.014(4)
C29 0.026(4) 0.028(4) 0.015(4) -0.005(3) -0.002(3) -0.006(3)
C30 0.036(5) 0.050(6) 0.035(5) 0.002(4) 0.015(4) -0.009(4)
C31 0.021(4) 0.031(4) 0.016(4) -0.011(3) 0.004(3) -0.003(3)
C32 0.029(5) 0.018(4) 0.027(5) -0.006(4) 0.003(4) 0.004(3)
C33 0.027(5) 0.042(5) 0.022(5) 0.000(4) 0.000(4) -0.002(4)
C34 0.030(5) 0.042(5) 0.036(5) -0.011(4) 0.013(4) -0.012(4)
C35 0.026(4) 0.041(5) 0.035(5) -0.005(4) 0.014(4) -0.003(4)
C36 0.039(5) 0.031(5) 0.027(5) 0.009(4) 0.009(4) 0.007(4)
C37 0.026(4) 0.015(4) 0.032(5) -0.004(3) 0.000(4) -0.003(3)
C38 0.038(6) 0.096(8) 0.033(5) 0.007(5) 0.001(4) -0.015(5)
C39 0.040(6) 0.131(11) 0.032(5) -0.003(6) -0.001(5) -0.019(6)
C40 0.024(4) 0.027(4) 0.024(4) -0.002(4) -0.002(3) -0.003(3)
C41 0.039(5) 0.024(4) 0.035(5) -0.009(4) 0.004(4) 0.000(4)
C42 0.014(4) 0.028(4) 0.009(4) 0.004(3) 0.004(3) 0.005(3)
C43 0.016(4) 0.023(4) 0.037(5) 0.006(4) 0.006(4) 0.000(3)
C44 0.028(4) 0.014(4) 0.032(5) 0.008(4) 0.002(4) 0.008(3)
C45 0.027(5) 0.045(6) 0.048(6) -0.006(5) -0.001(4) -0.009(4)
C46 0.037(6) 0.046(6) 0.101(9) 0.019(6) 0.025(6) -0.004(5)
C47 0.048(6) 0.045(6) 0.037(5) 0.002(4) 0.008(4) 0.001(4)
C48 0.022(4) 0.029(4) 0.021(4) 0.001(4) -0.001(3) 0.001(3)
C49 0.032(6) 0.141(11) 0.062(7) 0.013(7) 0.010(5) -0.016(6)
C50 0.030(6) 0.152(12) 0.040(6) 0.021(7) 0.003(5) -0.009(6)
C51 0.027(4) 0.019(4) 0.025(4) 0.003(3) 0.005(3) 0.006(3)
C52 0.033(5) 0.054(6) 0.035(5) -0.015(4) 0.008(4) -0.005(4)
C53 0.034(5) 0.013(4) 0.030(5) -0.002(3) 0.004(4) 0.000(3)
C54 0.017(4) 0.025(4) 0.032(5) 0.001(4) 0.007(4) -0.005(3)
C55 0.019(4) 0.040(5) 0.019(4) -0.003(4) -0.001(3) -0.006(3)
Cl1 0.0251(12) 0.0600(16) 0.0668(16) -0.0123(13) 0.0047(11) 0.0103(11)
Cl2 0.0203(10) 0.0407(13) 0.0654(15) 0.0038(11) 0.0071(10) 0.0107(9)
Cl3 0.0254(13) 0.0767(18) 0.0659(16) -0.0049(14) 0.0035(11) 0.0155(12)
Cl4 0.0244(12) 0.0644(17) 0.0659(16) -0.0125(13) 0.0099(11) -0.0151(11)
Cl5 0.0241(12) 0.0719(18) 0.0751(18) -0.0218(14) 0.0115(12) -0.0131(11)
N1 0.018(4) 0.043(4) 0.046(4) 0.009(4) 0.014(3) -0.002(3)
N2 0.025(4) 0.058(5) 0.021(4) 0.007(3) 0.004(3) 0.009(3)
N3 0.038(4) 0.039(4) 0.031(4) 0.017(4) 0.002(3) 0.004(3)
N4 0.014(3) 0.053(5) 0.026(4) 0.003(3) 0.010(3) 0.005(3)
N5 0.035(4) 0.042(5) 0.032(4) 0.009(3) -0.004(3) -0.003(3)
N6 0.014(4) 0.076(5) 0.026(4) 0.000(4) 0.000(3) 0.012(3)
N7 0.025(4) 0.034(4) 0.050(5) -0.001(4) 0.010(3) 0.000(3)
N8 0.019(4) 0.042(4) 0.026(4) -0.010(3) 0.008(3) -0.009(3)
N9 0.024(4) 0.041(4) 0.035(4) -0.009(3) 0.009(3) -0.007(3)
N10 0.021(4) 0.065(5) 0.023(4) -0.006(4) 0.010(3) -0.012(3)
O1 0.019(3) 0.042(3) 0.024(3) 0.001(3) 0.005(2) 0.003(2)
O2 0.028(3) 0.045(4) 0.022(3) 0.007(3) 0.010(2) 0.010(2)
O3 0.030(3) 0.073(5) 0.024(3) 0.001(3) 0.009(3) 0.013(3)
O4 0.024(3) 0.037(3) 0.020(3) 0.003(2) 0.006(2) -0.004(2)
O5 0.026(3) 0.069(4) 0.021(3) -0.006(3) 0.007(3) -0.007(3)

loop_
_atom_type_symbol
_atom_type_description
_atom_type_scat_dispersion_real
_atom_type_scat_dispersion_imag
_atom_type_scat_source
C C 0.0033 0.0016 'International Tables Vol C Tables 4.2.6.8 and 6.1.1.4'
H H 0.0000 0.0000 'International Tables Vol C Tables 4.2.6.8 and 6.1.1.4'
N N 0.0061 0.0033 'International Tables Vol C Tables 4.2.6.8 and 6.1.1.4'
O O 0.0106 0.0060 'International Tables Vol C Tables 4.2.6.8 and 6.1.1.4'
Cl Cl 0.1484 0.1585 'International Tables Vol C Tables 4.2.6.8 and 6.1.1.4'

loop_
_geom_angle_atom_site_label_1
_geom_angle_atom_site_label_2
_geom_angle_atom_site_label_3
_geom_angle
C2 C1 C6 120.5(7)
C2 C1 Cl1 119.4(6)
C6 C1 Cl1 120.1(6)
C3 C2 C1 119.3(7)
C2 C3 C4 121.6(7)
C3 C4 C5 117.7(7)
C3 C4 C7 120.6(6)
C5 C4 C7 121.7(6)
C6 C5 C4 121.3(7)
C5 C6 C1 119.5(7)
C9 C7 C4 121.9(7)
C9 C7 C8 121.8(7)
C4 C7 C8 116.3(6)
C7 C9 C10 121.4(7)
C7 C9 C11 124.4(7)
C10 C9 C11 114.1(7)
N1 C10 C9 177.2(8)
O1 C11 N2 122.9(7)
O1 C11 C9 121.6(7)
N2 C11 C9 115.4(6)
C17 C12 C13 120.0(7)
C17 C12 Cl2 119.6(6)
C13 C12 Cl2 120.3(6)
C14 C13 C12 120.6(7)
C13 C14 C15 121.4(8)
C14 C15 C16 116.5(7)
C14 C15 C18 122.1(7)
C16 C15 C18 121.3(6)
C17 C16 C15 122.2(7)
C12 C17 C16 119.2(7)
C20 C18 C15 121.8(7)
C20 C18 C19 122.4(7)
C15 C18 C19 115.7(6)
C18 C20 C21 120.6(7)
C18 C20 C22 123.7(7)
C21 C20 C22 115.6(6)
N3 C21 C20 174.7(8)
O2 C22 N4 121.8(7)
O2 C22 C20 121.3(7)
N4 C22 C20 116.9(7)
C28 C23 C24 120.6(7)
C28 C23 Cl3 120.3(6)
C24 C23 Cl3 119.0(6)
C23 C24 C25 120.0(7)
C24 C25 C26 121.4(7)
C25 C26 C27 116.7(7)
C25 C26 C29 122.6(7)
C27 C26 C29 120.6(7)
C28 C27 C26 121.1(7)
C23 C28 C27 120.0(7)
C31 C29 C26 119.9(7)
C31 C29 C30 123.3(7)
C26 C29 C30 116.8(7)
C29 C31 C32 120.2(7)
C29 C31 C33 125.2(7)
C32 C31 C33 114.5(7)
N5 C32 C31 174.5(8)
O3 C33 N6 121.6(7)
O3 C33 C31 121.0(7)
N6 C33 C31 117.4(7)
C35 C34 C39 120.9(8)
C35 C34 Cl4 121.9(6)
C39 C34 Cl4 117.3(6)
C34 C35 C36 120.1(7)
C37 C36 C35 120.6(7)
C36 C37 C38 118.9(7)
C36 C37 C40 123.5(7)
C38 C37 C40 117.5(7)
C39 C38 C37 120.6(8)
C38 C39 C34 118.9(8)
C42 C40 C37 121.5(7)
C42 C40 C41 122.4(7)
C37 C40 C41 116.1(6)
C40 C42 C43 119.8(7)
C40 C42 C44 124.7(6)
C43 C42 C44 115.4(6)
N7 C43 C42 175.1(8)
O4 C44 N8 122.6(7)
O4 C44 C42 121.3(7)
N8 C44 C42 115.9(7)
C50 C45 C46 121.4(8)
C50 C45 Cl5 120.2(7)
C46 C45 Cl5 118.4(7)
C45 C46 C47 118.2(9)
C46 C47 C48 122.6(8)
C49 C48 C47 113.9(8)
C49 C48 C51 122.2(7)
C47 C48 C51 123.8(7)
C48 C49 C50 124.2(9)
C45 C50 C49 119.7(9)
C53 C51 C48 123.2(7)
C53 C51 C52 123.1(7)
C48 C51 C52 113.6(6)
C51 C53 C54 119.5(7)
C51 C53 C55 125.1(7)
C54 C53 C55 115.4(6)
N9 C54 C53 176.0(8)
O5 C55 N10 122.0(7)
O5 C55 C53 122.1(7)
N10 C55 C53 115.9(7)

loop_
_geom_bond_atom_site_label_1
_geom_bond_atom_site_label_2
_geom_bond_distance
C1 C2 1.382(10)
C1 C6 1.391(10)
C1 Cl1 1.745(7)
C2 C3 1.365(9)
C3 C4 1.391(9)
C4 C5 1.407(9)
C4 C7 1.472(9)
C5 C6 1.353(10)
C7 C9 1.350(10)
C7 C8 1.518(9)
C9 C10 1.446(9)
C9 C11 1.509(10)
C10 N1 1.141(8)
C11 O1 1.230(8)
C11 N2 1.332(8)
C12 C17 1.384(10)
C12 C13 1.385(10)
C12 Cl2 1.721(7)
C13 C14 1.379(11)
C14 C15 1.407(10)
C15 C16 1.412(9)
C15 C18 1.454(10)
C16 C17 1.389(9)
C18 C20 1.358(9)
C18 C19 1.509(9)
C20 C21 1.460(10)
C20 C22 1.494(10)
C21 N3 1.142(9)
C22 O2 1.246(8)
C22 N4 1.329(8)
C23 C28 1.368(11)
C23 C24 1.371(10)
C23 Cl3 1.738(8)
C24 C25 1.379(10)
C25 C26 1.398(10)
C26 C27 1.416(10)
C26 C29 1.480(10)
C27 C28 1.377(11)
C29 C31 1.372(9)
C29 C30 1.488(9)
C31 C32 1.439(10)
C31 C33 1.494(10)
C32 N5 1.138(9)
C33 O3 1.253(8)
C33 N6 1.312(9)
C34 C35 1.354(10)
C34 C39 1.380(11)
C34 Cl4 1.750(8)
C35 C36 1.383(10)
C36 C37 1.361(10)
C37 C38 1.396(10)
C37 C40 1.488(10)
C38 C39 1.377(12)
C40 C42 1.365(9)
C40 C41 1.493(9)
C42 C43 1.431(9)
C42 C44 1.509(9)
C43 N7 1.141(9)
C44 O4 1.225(8)
C44 N8 1.322(8)
C45 C50 1.297(11)
C45 C46 1.367(11)
C45 Cl5 1.747(8)
C46 C47 1.383(11)
C47 C48 1.400(10)
C48 C49 1.350(11)
C48 C51 1.474(10)
C49 C50 1.382(12)
C51 C53 1.347(9)
C51 C52 1.502(9)
C53 C54 1.428(10)
C53 C55 1.497(10)
C54 N9 1.150(8)
C55 O5 1.230(8)
C55 N10 1.316(8)
